data_7024222
loop_
_publ_author_name
'Di Nicola, Corrado'
Effendy,
'Marchetti, Fabio'
'Nervi, Carlo'
'Pettinari, Claudio'
'Robinson, Ward T.'
'Sobolev, Alexandre N.'
'White, Allan H.'

_publ_section_title
;
 Syntheses, structures and spectroscopy of uni- and bi-dentate nitrogen
 base complexes of silver(I) trifluoromethanesulfonate.
;
_journal_issue 3
_journal_name_full 'Dalton transactions (Cambridge, England : 2003)'
_journal_page_first 908
_journal_page_last 922
_journal_paper_doi 10.1039/b913173f
_journal_volume 39
_journal_year 2010
_chemical_formula_sum 'C13 H16 Ag F3 N4 O3 S'
_chemical_formula_weight 473.22
_space_group_IT_number 2
_symmetry_cell_setting triclinic
_symmetry_space_group_name_Hall '-P 1'
_symmetry_space_group_name_H-M 'P -1'
_cell_angle_alpha 90.209(2)
_cell_angle_beta 99.894(2)
_cell_angle_gamma 111.199(2)
_cell_formula_units_Z 2
_cell_length_a 7.8460(6)
_cell_length_b 8.0594(6)
_cell_length_c 14.6130(10)
_cell_measurement_reflns_used 8087
_cell_measurement_temperature 150
_cell_volume 846.52(11)
_computing_cell_refinement 'Siemens SAINT (Siemens, 1995)'
_computing_data_collection 'Siemens SMART (Siemens, 1995)'
_computing_data_reduction 'xtal ADDREF SORTRF'
_computing_molecular_graphics xtal
_computing_publication_material 'xtal BONDLA CIFIO'
_computing_structure_refinement 'xtal CRYLSQ'
_computing_structure_solution xtal
_diffrn_ambient_temperature 150
_diffrn_measurement_device_type
;
Bruker SMART CCD diffractometer
;
_diffrn_measurement_method '\w scans'
_diffrn_radiation_detector 'CCD area detector'
_diffrn_radiation_monochromator graphite
_diffrn_radiation_source 'sealed tube'
_diffrn_radiation_type 'Mo K\a'
_diffrn_radiation_wavelength .71073
_diffrn_reflns_av_R_equivalents .020
_diffrn_reflns_av_sigmaI/netI .04
_diffrn_reflns_limit_h_max 12
_diffrn_reflns_limit_h_min -13
_diffrn_reflns_limit_k_max 13
_diffrn_reflns_limit_k_min -13
_diffrn_reflns_limit_l_max 24
_diffrn_reflns_limit_l_min 0
_diffrn_reflns_number 16035
_diffrn_reflns_theta_max 37.22
_diffrn_reflns_theta_min 2.72
_diffrn_standards_decay_% 0
_exptl_absorpt_coefficient_mu 1.366
_exptl_absorpt_correction_T_max 1.00
_exptl_absorpt_correction_T_min .719
_exptl_absorpt_correction_type multi-scan
_exptl_absorpt_process_details
;
SADABS; Sheldrick, 1996
;
_exptl_crystal_colour colourless
_exptl_crystal_density_diffrn 1.857
_exptl_crystal_density_method 'not measured'
_exptl_crystal_description prism
_exptl_crystal_F_000 472
_exptl_crystal_size_max .4
_exptl_crystal_size_mid .27
_exptl_crystal_size_min .13
_refine_diff_density_max 1.157
_refine_diff_density_min -1.855
_refine_ls_goodness_of_fit_all 1.035
_refine_ls_goodness_of_fit_ref 1.062
_refine_ls_hydrogen_treatment refall
_refine_ls_matrix_type full
_refine_ls_number_constraints 0
_refine_ls_number_parameters 290
_refine_ls_number_reflns 6971
_refine_ls_number_restraints 0
_refine_ls_R_factor_all .042
_refine_ls_R_factor_gt .032
_refine_ls_shift/su_max .002
_refine_ls_shift/su_mean .00004
_refine_ls_structure_factor_coef F
_refine_ls_weighting_scheme calc
_refine_ls_wR_factor_all .039
_refine_ls_wR_factor_ref .037
_reflns_d_resolution_high .587
_reflns_d_resolution_low 7.484
_reflns_Friedel_coverage 0
_reflns_limit_h_max 13
_reflns_limit_h_min 0
_reflns_limit_k_max 12
_reflns_limit_k_min -13
_reflns_limit_l_max 24
_reflns_limit_l_min -24
_reflns_number_gt 6971
_reflns_number_total 8189
_reflns_threshold_expression 'F > 4.00 sig(F )'
_cod_data_source_file b913173f.txt
_cod_data_source_block cmpnd08
_cod_original_sg_symbol_Hall -p_1
_cod_original_sg_symbol_H-M P_-1
_cod_original_formula_sum 'C13 H16 Ag1 F3 N4 O3 S1'
_cod_database_code 7024222

loop_
_symmetry_equiv_pos_as_xyz
+x,+y,+z
-x,-y,-z

loop_
_atom_site_label
_atom_site_fract_x
_atom_site_fract_y
_atom_site_fract_z
_atom_site_U_iso_or_equiv
_atom_site_adp_type
_atom_site_occupancy
Ag .436059(18) .451554(16) .180442(8) .02142(5) Uani 1.00000
S .06293(5) .09306(5) .25052(3) .01944(12) Uani 1.00000
O1 .1813(2) .0795(2) .18716(9) .0306(5) Uani 1.00000
O2 .1081(2) .26925(18) .29201(11) .0322(5) Uani 1.00000
O3 -.13266(18) -.00661(18) .21602(10) .0291(5) Uani 1.00000
C0 .1201(3) -.0311(2) .34825(12) .0254(6) Uani 1.00000
F1 .0114(2) -.0417(2) .40993(9) .0453(6) Uani 1.00000
F2 .0942(2) -.19669(18) .31964(9) .0457(6) Uani 1.00000
F3 .29452(18) .0471(2) .39185(9) .0407(5) Uani 1.00000
N11 .29968(18) .49198(17) .04719(9) .0184(4) Uani 1.00000
C12 .2204(2) .3603(2) -.02126(11) .0199(5) Uani 1.00000
N12 .2230(3) .1949(2) -.00295(11) .0294(6) Uani 1.00000
C13 .1413(3) .3908(2) -.11016(12) .0253(6) Uani 1.00000
C14 .1384(3) .5572(3) -.12701(13) .0281(6) Uani 1.00000
C15 .2185(3) .6932(2) -.05563(13) .0291(6) Uani 1.00000
C16 .2982(2) .6577(2) .02937(12) .0229(5) Uani 1.00000
C161 .3866(3) .7992(3) .10807(15) .0337(7) Uani 1.00000
N21 .58552(19) .43176(18) .31442(9) .0196(4) Uani 1.00000
C22 .6492(2) .2976(2) .33049(12) .0227(5) Uani 1.00000
N22 .6094(3) .1711(2) .26010(13) .0303(6) Uani 1.00000
C23 .7506(3) .2862(3) .41783(14) .0291(6) Uani 1.00000
C24 .7819(3) .4123(3) .48801(13) .0314(7) Uani 1.00000
C25 .7154(3) .5507(3) .47202(12) .0289(6) Uani 1.00000
C26 .6178(2) .5564(2) .38457(11) .0218(5) Uani 1.00000
C261 .5437(3) .7012(3) .36167(14) .0295(7) Uani 1.00000
H12a .218(4) .158(4) .054(2) .044(8) Uiso 1.00000
H12b .155(4) .115(4) -.047(2) .041(7) Uiso 1.00000
H13 .079(4) .298(4) -.153(2) .045(8) Uiso 1.00000
H14 .083(3) .577(3) -.1871(15) .021(6) Uiso 1.00000
H15 .217(4) .811(4) -.065(2) .041(7) Uiso 1.00000
H161a .321(4) .768(4) .156(2) .036(7) Uiso 1.00000
H161b .378(4) .910(4) .086(2) .053(9) Uiso 1.00000
H161c .508(4) .804(4) .135(2) .042(8) Uiso 1.00000
H22a .537(5) .170(4) .215(2) .055(9) Uiso 1.00000
H22b .667(4) .101(4) .262(2) .043(8) Uiso 1.00000
H23 .786(4) .197(4) .427(2) .047(8) Uiso 1.00000
H24 .849(4) .410(4) .544(2) .046(8) Uiso 1.00000
H25 .723(7) .621(7) .512(4) .122(19) Uiso 1.00000
H261a .414(4) .644(4) .340(2) .048(8) Uiso 1.00000
H261b .601(4) .771(4) .3147(19) .033(7) Uiso 1.00000
H261c .557(4) .771(4) .421(2) .042(8) Uiso 1.00000

loop_
_atom_site_aniso_label
_atom_site_aniso_U_11
_atom_site_aniso_U_22
_atom_site_aniso_U_33
_atom_site_aniso_U_12
_atom_site_aniso_U_13
_atom_site_aniso_U_23
Ag .02367(6) .02279(6) .01732(5) .00999(4) -.00065(4) .00035(4)
S .02001(16) .01987(15) .01828(15) .00858(13) .00037(12) .00110(12)
O1 .0335(7) .0403(7) .0231(6) .0170(6) .0111(5) .0083(5)
O2 .0362(7) .0223(6) .0359(7) .0124(5) -.0028(6) -.0040(5)
O3 .0205(5) .0282(6) .0351(7) .0090(5) -.0041(5) -.0022(5)
C0 .0284(8) .0273(7) .0187(6) .0094(6) .0014(5) .0031(5)
F1 .0477(8) .0619(9) .0265(6) .0159(7) .0170(6) .0103(6)
F2 .0767(10) .0298(6) .0308(6) .0273(7) -.0065(6) .0031(5)
F3 .0298(6) .0528(8) .0311(6) .0115(6) -.0083(5) .0091(5)
N11 .0186(5) .0197(5) .0167(5) .0074(4) .0018(4) .0004(4)
C12 .0209(6) .0198(6) .0176(6) .0067(5) .0018(5) .0007(5)
N12 .0452(9) .0200(6) .0206(6) .0117(6) .0005(6) .0000(5)
C13 .0281(8) .0250(7) .0185(6) .0081(6) -.0027(5) -.0000(5)
C14 .0302(8) .0298(8) .0221(7) .0115(7) -.0017(6) .0052(6)
C15 .0344(9) .0241(7) .0286(8) .0139(7) -.0017(7) .0040(6)
C16 .0248(7) .0214(6) .0228(7) .0108(6) .0001(5) .0000(5)
C161 .0435(11) .0245(8) .0306(9) .0156(8) -.0060(8) -.0058(7)
N21 .0182(5) .0209(5) .0182(5) .0062(5) .0012(4) .0021(4)
C22 .0168(6) .0243(7) .0257(7) .0067(5) .0023(5) .0046(5)
N22 .0293(8) .0298(7) .0341(8) .0164(6) -.0001(6) -.0020(6)
C23 .0211(7) .0357(9) .0305(8) .0117(7) .0019(6) .0102(7)
C24 .0204(7) .0458(11) .0223(7) .0070(7) .0001(6) .0088(7)
C25 .0242(8) .0374(9) .0178(6) .0039(7) .0008(5) .0004(6)
C26 .0199(6) .0233(7) .0186(6) .0035(5) .0037(5) .0008(5)
C261 .0373(10) .0265(8) .0254(8) .0125(7) .0061(7) .0010(6)

loop_
_atom_type_symbol
_atom_type_oxidation_number
_atom_type_number_in_cell
_atom_type_scat_dispersion_real
_atom_type_scat_dispersion_imag
_atom_type_scat_source
C 0 26 .002 .002 'Int Tables Vol IV Tables 2.2B and 2.3.1'
H 0 32 0 0 'Int Tables Vol IV Tables 2.2B and 2.3.1'
Ag 0 2 -1.085 1.101 'Int Tables Vol IV Tables 2.2B and 2.3.1'
F 0 6 .014 .01 'Int Tables Vol IV Tables 2.2B and 2.3.1'
N 0 8 .004 .003 'Int Tables Vol IV Tables 2.2B and 2.3.1'
O 0 6 .008 .006 'Int Tables Vol IV Tables 2.2B and 2.3.1'
S 0 2 .11 .124 'Int Tables Vol IV Tables 2.2B and 2.3.1'

loop_
_geom_angle_atom_site_label_1
_geom_angle_atom_site_label_2
_geom_angle_atom_site_label_3
_geom_angle
O1 Ag O2 46.55(4)
O1 Ag N11 95.68(4)
O1 Ag N12 57.58(4)
O1 Ag N21 88.58(4)
O1 Ag N22 61.89(4)
O2 Ag N11 104.76(5)
O2 Ag N12 93.15(4)
O2 Ag N21 77.88(5)
O2 Ag N22 87.20(5)
N11 Ag N12 46.90(5)
N11 Ag N21 175.72(5)
N11 Ag N22 135.62(5)
N12 Ag N21 136.84(5)
N12 Ag N22 90.68(5)
N21 Ag N22 47.27(5)
O1 S O2 115.16(9)
O1 S O3 113.27(8)
O1 S C0 103.11(10)
O2 S O3 115.78(10)
O2 S C0 104.00(8)
O3 S C0 103.33(8)
Ag O1 S 103.99(8)
Ag O2 S 94.22(8)
S C0 F1 110.21(16)
S C0 F2 111.12(12)
S C0 F3 111.79(12)
F1 C0 F2 107.62(16)
F1 C0 F3 107.60(14)
F2 C0 F3 108.3(2)
Ag N11 C12 122.08(12)
Ag N11 N12 90.95(7)
Ag N11 C16 119.30(10)
C12 N11 C16 118.58(14)
N12 N11 C16 149.72(11)
N11 C12 N12 118.21(14)
N11 C12 C13 121.63(16)
N12 C12 C13 120.13(15)
Ag N12 C12 72.78(8)
Ag N12 H12a 56.9(17)
Ag N12 H12b 171.3(19)
N11 N12 H12a 93(2)
N11 N12 H12b 142(2)
C12 N12 H12a 120(2)
C12 N12 H12b 112(2)
H12a N12 H12b 115(3)
C12 C13 C14 119.32(15)
C12 C13 H13 119(2)
C14 C13 H13 121(2)
C13 C14 C15 119.00(17)
C13 C14 H14 119.3(14)
C15 C14 H14 121.7(14)
C14 C15 C16 119.43(19)
C14 C15 H15 121.2(16)
C16 C15 H15 119.4(16)
N11 C16 C15 122.00(15)
N11 C16 C161 116.53(16)
C15 C16 C161 121.47(18)
C16 C161 H161a 109.4(15)
C16 C161 H161b 108.4(17)
C16 C161 H161c 111.2(19)
H161a C161 H161b 108(3)
H161a C161 H161c 104(3)
H161b C161 H161c 116(2)
Ag N21 C22 121.18(11)
Ag N21 N22 90.16(7)
Ag N21 C26 119.58(13)
C22 N21 C26 119.24(14)
N22 N21 C26 150.25(13)
N21 C22 N22 118.09(16)
N21 C22 C23 121.33(17)
N22 C22 C23 120.6(2)
Ag N22 C22 73.42(12)
Ag N22 H22a 46(3)
Ag N22 H22b 159(2)
N21 N22 H22a 88(3)
N21 N22 H22b 150.2(17)
C22 N22 H22a 119(3)
C22 N22 H22b 121.3(18)
H22a N22 H22b 120(4)
C22 C23 C24 118.9(2)
C22 C23 H23 119.2(19)
C24 C23 H23 121.8(19)
C23 C24 C25 120.05(18)
C23 C24 H24 121(2)
C25 C24 H24 119(2)
C24 C25 C26 118.67(18)
C24 C25 H25 122(4)
C26 C25 H25 119(4)
N21 C26 C25 121.8(2)
N21 C26 C261 116.29(14)
C25 C26 C261 121.90(17)
C26 C261 H261a 107(2)
C26 C261 H261b 111(2)
C26 C261 H261c 108(2)
H261a C261 H261b 110(2)
H261a C261 H261c 106(3)
H261b C261 H261c 114(2)

loop_
_geom_bond_atom_site_label_1
_geom_bond_atom_site_label_2
_geom_bond_distance
Ag O1 2.9547(14)
Ag O2 3.1877(16)
Ag N11 2.1410(13)
Ag N12 3.1898(15)
Ag N21 2.1407(13)
Ag N22 3.164(2)
S O1 1.4494(17)
S O2 1.4371(15)
S O3 1.4471(12)
S C0 1.832(2)
C0 F1 1.326(3)
C0 F2 1.330(2)
C0 F3 1.323(2)
N11 C12 1.3473(19)
N11 N12 2.329(2)
N11 C16 1.365(2)
C12 N12 1.367(3)
C12 C13 1.403(2)
N12 H12a .89(3)
N12 H12b .87(3)
C13 C14 1.371(3)
C13 H13 .90(3)
C14 C15 1.397(3)
C14 H14 .95(2)
C15 C16 1.372(3)
C15 H15 .96(3)
C16 C161 1.500(3)
C161 H161a .93(3)
C161 H161b .97(4)
C161 H161c .95(3)
N21 C22 1.351(3)
N21 N22 2.324(3)
N21 C26 1.358(2)
C22 N22 1.359(3)
C22 C23 1.405(3)
N22 H22a .79(3)
N22 H22b .84(4)
C23 C24 1.367(3)
C23 H23 .86(4)
C24 C25 1.397(4)
C24 H24 .90(3)
C25 C26 1.382(2)
C25 H25 .79(6)
C26 C261 1.496(3)
C261 H261a .95(3)
C261 H261b .96(3)
C261 H261c 1.00(3)
